data_4133786
loop_
_publ_author_name
'Lv, Ze-Jie'
'Huang, Zhe'
'Shen, Jinghang'
'Zhang, Wen-Xiong'
'Xi, Zhenfeng'

_publ_section_title
;
 Well-Defined Scandacyclopropenes: Synthesis, Structure, and Reactivity.
;
_journal_issue 51
_journal_name_full 'Journal of the American Chemical Society'
_journal_page_first 20547
_journal_page_last 20555
_journal_paper_doi 10.1021/jacs.9b11631
_journal_volume 141
_journal_year 2019
_chemical_formula_moiety 'C68 H94 N6 Sc2'
_chemical_formula_sum 'C68 H94 N6 Sc2'
_chemical_formula_weight 1085.41
_space_group_crystal_system triclinic
_space_group_IT_number 2
_space_group_name_Hall '-P 1'
_space_group_name_H-M_alt 'P -1'
_atom_sites_solution_hydrogens geom
_audit_creation_date 2019-10-27
_audit_creation_method
;
Olex2 1.2
(compiled 2018.05.29 svn.r3508 for OlexSys, GUI svn.r5506)
;
_cell_angle_alpha 109.736(2)
_cell_angle_beta 92.258(2)
_cell_angle_gamma 91.702(2)
_cell_formula_units_Z 2
_cell_length_a 11.5768(3)
_cell_length_b 15.0488(4)
_cell_length_c 22.1320(6)
_cell_measurement_reflns_used 24937
_cell_measurement_temperature 179.99(11)
_cell_measurement_theta_max 29.5350
_cell_measurement_theta_min 3.6860
_cell_volume 3622.66(17)
_computing_cell_refinement 'CrysAlisPro 1.171.39.28b (Rigaku OD, 2015)'
_computing_data_collection 'CrysAlisPro 1.171.39.28b (Rigaku OD, 2015)'
_computing_data_reduction 'CrysAlisPro 1.171.39.28b (Rigaku OD, 2015)'
_computing_molecular_graphics 'Olex2 (Dolomanov et al., 2009)'
_computing_publication_material 'Olex2 (Dolomanov et al., 2009)'
_computing_structure_refinement 'ShelXL (Sheldrick, 2015)'
_computing_structure_solution 'SHELXT 2014/5 (Sheldrick, 2014)'
_diffrn_ambient_environment N~2~
_diffrn_ambient_temperature 179.99(11)
_diffrn_detector 'CCD plate'
_diffrn_measured_fraction_theta_full 0.991
_diffrn_measured_fraction_theta_max 0.992
_diffrn_measurement_details
;
List of Runs (angles in degrees, time in seconds):

  # Type    Start    End  Width  t~exp~   \w     \q     \k     \f   Frames
--------------------------------------------------------------------------
  1  \w     38.00  80.00   0.50   13.35    --   -1.60  57.00  90.00   84
  2  \w    -25.00   9.00   0.50   13.35    --   -1.60  57.00  90.00   68
  3  \w    -26.00  88.00   0.50   13.35    --   -1.60  58.00   1.77  228
  4  \w    -26.00  88.00   0.50   13.35    --   -1.60  19.00-150.00  228
  5  \w    -25.00  82.00   0.50   13.35    --   -1.60  57.00 -60.00  214
  6  \w    -26.00  80.00   0.50   13.35    --   -1.60  19.00  90.00  212
  7  \w    -21.00  80.00   0.50   13.35    --   -1.60  38.00 -90.00  202
  8  \w    -29.00   2.00   0.50   13.35    --    1.90 -82.00-180.00   62
  9  \w      5.00  34.00   0.50   13.35    --    1.90 -82.00-180.00   58
 10  \w     -7.00  34.00   0.50   13.35    --    1.90 -82.00-120.00   82
;
_diffrn_measurement_device 'four-circle diffractometer'
_diffrn_measurement_device_type 'XtaLAB AFC12 (RINC): Kappa single'
_diffrn_measurement_method '\w scans'
_diffrn_orient_matrix_type 'CrysAlisPro convention (1999,Acta A55,543-557)'
_diffrn_orient_matrix_UB_11 -0.0393558000
_diffrn_orient_matrix_UB_12 -0.0391306000
_diffrn_orient_matrix_UB_13 -0.0049097000
_diffrn_orient_matrix_UB_21 -0.0446563000
_diffrn_orient_matrix_UB_22 0.0313295000
_diffrn_orient_matrix_UB_23 0.0123946000
_diffrn_orient_matrix_UB_31 -0.0149842000
_diffrn_orient_matrix_UB_32 0.0000186000
_diffrn_orient_matrix_UB_33 -0.0313813000
_diffrn_radiation_monochromator graphite
_diffrn_radiation_probe x-ray
_diffrn_radiation_type MoK\a
_diffrn_radiation_wavelength 0.71073
_diffrn_reflns_av_R_equivalents 0.0377
_diffrn_reflns_av_unetI/netI 0.0227
_diffrn_reflns_Laue_measured_fraction_full 0.991
_diffrn_reflns_Laue_measured_fraction_max 0.992
_diffrn_reflns_limit_h_max 14
_diffrn_reflns_limit_h_min -14
_diffrn_reflns_limit_k_max 18
_diffrn_reflns_limit_k_min -18
_diffrn_reflns_limit_l_max 27
_diffrn_reflns_limit_l_min -26
_diffrn_reflns_number 90725
_diffrn_reflns_point_group_measured_fraction_full 0.991
_diffrn_reflns_point_group_measured_fraction_max 0.992
_diffrn_reflns_theta_full 25.242
_diffrn_reflns_theta_max 26.022
_diffrn_reflns_theta_min 3.395
_diffrn_source 'fine-focus sealed X-ray tube'
_diffrn_source_type 'Enhance (Mo) X-ray Source'
_exptl_absorpt_coefficient_mu 0.225
_exptl_absorpt_correction_T_max 1.00000
_exptl_absorpt_correction_T_min 0.91519
_exptl_absorpt_correction_type multi-scan
_exptl_absorpt_process_details
;
CrysAlisPro 1.171.39.28b (Rigaku Oxford Diffraction, 2015)
Empirical absorption correction using spherical harmonics,
 implemented in SCALE3 ABSPACK scaling algorithm.
;
_exptl_crystal_colour 'clear light red'
_exptl_crystal_colour_lustre clear
_exptl_crystal_colour_modifier light
_exptl_crystal_colour_primary red
_exptl_crystal_density_diffrn 0.995
_exptl_crystal_description block
_exptl_crystal_F_000 1172
_exptl_crystal_size_max 0.12
_exptl_crystal_size_mid 0.1
_exptl_crystal_size_min 0.08
_refine_diff_density_max 0.538
_refine_diff_density_min -0.222
_refine_diff_density_rms 0.036
_refine_ls_extinction_method none
_refine_ls_goodness_of_fit_ref 1.021
_refine_ls_hydrogen_treatment constr
_refine_ls_matrix_type full
_refine_ls_number_parameters 705
_refine_ls_number_reflns 14168
_refine_ls_number_restraints 1
_refine_ls_restrained_S_all 1.021
_refine_ls_R_factor_all 0.0469
_refine_ls_R_factor_gt 0.0391
_refine_ls_shift/su_max 0.001
_refine_ls_shift/su_mean 0.000
_refine_ls_structure_factor_coef Fsqd
_refine_ls_weighting_details 'w=1/[\s^2^(Fo^2^)+(0.0539P)^2^+1.2143P] where P=(Fo^2^+2Fc^2^)/3'
_refine_ls_weighting_scheme calc
_refine_ls_wR_factor_gt 0.1025
_refine_ls_wR_factor_ref 0.1075
_reflns_Friedel_coverage 0.000
_reflns_number_gt 12039
_reflns_number_total 14168
_reflns_threshold_expression 'I > 2\s(I)'
_cod_data_source_file ja9b11631_si_002.cif
_cod_data_source_block 4
_cod_depositor_comments 'Adding full bibliography for 4133782--4133791.cif.'
_cod_database_code 4133786
_shelx_shelxl_version_number 2017/1
_chemical_oxdiff_formula 'Sc1 N1 C1 H1'
_shelx_space_group_comment
;
The symmetry employed for this shelxl refinement is uniquely defined
by the following loop, which should always be used as a source of
symmetry information in preference to the above space-group names.
They are only intended as comments.
;
_shelx_estimated_absorpt_t_max 0.982
_shelx_estimated_absorpt_t_min 0.973
_reflns_odcompleteness_completeness 99.61
_reflns_odcompleteness_iscentric 1
_reflns_odcompleteness_theta 27.42
_olex2_refinement_description
;
1. Fixed Uiso
 At 1.2 times of:
  All C(H) groups, All C(H,H) groups
 At 1.5 times of:
  All C(H,H,H) groups
2. Rigid bond restraints
 C50, C51
 with sigma for 1-2 distances of 0.001 and sigma for 1-3 distances of 0.001
3.a Ternary CH refined with riding coordinates:
 C32(H32), C35(H35), C53(H53), C56(H56)
3.b Secondary CH2 refined with riding coordinates:
 C28(H28A,H28B), C29(H29A,H29B), C30(H30A,H30B), C49(H49A,H49B), C50(H50A,
 H50B), C51(H51A,H51B)
3.c Aromatic/amide H refined with riding coordinates:
 C4(H4), C5(H5), C6(H6), C7(H7), C8(H8), C10(H10), C11(H11), C12(H12),
 C13(H13), C14(H14), C17(H17), C18(H18), C19(H19), C20(H20), C23(H23), C24(H24),
  C25(H25), C26(H26)
3.d Idealised Me refined as rotating group:
 C31(H31A,H31B,H31C), C33(H33A,H33B,H33C), C34(H34A,H34B,H34C), C36(H36A,H36B,
 H36C), C37(H37A,H37B,H37C), C43(H43A,H43B,H43C), C44(H44A,H44B,H44C), C45(H45A,
 H45B,H45C), C46(H46A,H46B,H46C), C47(H47A,H47B,H47C), C52(H52A,H52B,H52C),
 C54(H54A,H54B,H54C), C55(H55A,H55B,H55C), C57(H57A,H57B,H57C), C58(H58A,H58B,
 H58C), C64(H64A,H64B,H64C), C65(H65A,H65B,H65C), C66(H66A,H66B,H66C), C67(H67A,
 H67B,H67C), C68(H68A,H68B,H68C)
;
_olex2_submission_special_instructions 'No special instructions were received'
_oxdiff_exptl_absorpt_empirical_details
;
Empirical correction (ABSPACK) includes:
- Absorption correction using spherical harmonics
- Frame scaling
;
_oxdiff_exptl_absorpt_empirical_full_max 1.213
_oxdiff_exptl_absorpt_empirical_full_min 0.740

loop_
_space_group_symop_operation_xyz
'x, y, z'
'-x, -y, -z'

loop_
_atom_site_label
_atom_site_type_symbol
_atom_site_fract_x
_atom_site_fract_y
_atom_site_fract_z
_atom_site_U_iso_or_equiv
_atom_site_adp_type
_atom_site_occupancy
_atom_site_site_symmetry_order
_atom_site_calc_flag
_atom_site_refinement_flags_posn
_atom_site_refinement_flags_adp
Sc1 Sc 0.35109(2) 0.17643(2) 0.36455(2) 0.02781(7) Uani 1 1 d . .
Sc2 Sc 0.79821(2) 0.34906(2) 0.09417(2) 0.03205(8) Uani 1 1 d . .
N1 N 0.66299(10) 0.25616(8) 0.26156(5) 0.0291(2) Uani 1 1 d . .
N2 N 0.79361(11) 0.33937(10) 0.18703(6) 0.0368(3) Uani 1 1 d . .
N3 N 0.38251(11) 0.27618(9) 0.45975(6) 0.0340(3) Uani 1 1 d . .
N4 N 0.24788(10) 0.30154(9) 0.39125(6) 0.0327(3) Uani 1 1 d . .
N5 N 0.72215(11) 0.21817(10) 0.02988(6) 0.0377(3) Uani 1 1 d . .
N6 N 0.61993(11) 0.34983(10) 0.06461(6) 0.0390(3) Uani 1 1 d . .
C1 C 0.49394(12) 0.19158(10) 0.29835(7) 0.0300(3) Uani 1 1 d . .
C2 C 0.60674(12) 0.21947(10) 0.30656(7) 0.0300(3) Uani 1 1 d . .
C3 C 0.68375(12) 0.22198(11) 0.36279(7) 0.0345(3) Uani 1 1 d . .
C4 C 0.67279(15) 0.15221(13) 0.39032(8) 0.0446(4) Uani 1 1 d . .
H4 H 0.615835 0.104130 0.374084 0.054 Uiso 1 1 calc R .
C5 C 0.74616(18) 0.15324(16) 0.44208(9) 0.0574(5) Uani 1 1 d . .
H5 H 0.738020 0.105729 0.459896 0.069 Uiso 1 1 calc R .
C6 C 0.83003(16) 0.22371(17) 0.46683(9) 0.0577(5) Uani 1 1 d . .
H6 H 0.878439 0.224365 0.501539 0.069 Uiso 1 1 calc R .
C7 C 0.84242(15) 0.29344(16) 0.44020(9) 0.0537(5) Uani 1 1 d . .
H7 H 0.898859 0.341744 0.457248 0.064 Uiso 1 1 calc R .
C8 C 0.77117(13) 0.29227(13) 0.38795(8) 0.0426(4) Uani 1 1 d . .
H8 H 0.781831 0.338843 0.369517 0.051 Uiso 1 1 calc R .
C9 C 0.43358(12) 0.18290(10) 0.23587(7) 0.0303(3) Uani 1 1 d . .
C10 C 0.33368(13) 0.23159(11) 0.23381(7) 0.0361(3) Uani 1 1 d . .
H10 H 0.309820 0.274967 0.271702 0.043 Uiso 1 1 calc R .
C11 C 0.26890(14) 0.21739(13) 0.17712(8) 0.0420(4) Uani 1 1 d . .
H11 H 0.202842 0.251181 0.177386 0.050 Uiso 1 1 calc R .
C12 C 0.30205(14) 0.15329(12) 0.12027(7) 0.0404(4) Uani 1 1 d . .
H12 H 0.258022 0.142636 0.082222 0.048 Uiso 1 1 calc R .
C13 C 0.40207(14) 0.10492(12) 0.12069(7) 0.0389(3) Uani 1 1 d . .
H13 H 0.425596 0.062116 0.082484 0.047 Uiso 1 1 calc R .
C14 C 0.46732(13) 0.11957(11) 0.17729(7) 0.0349(3) Uani 1 1 d . .
H14 H 0.534538 0.086938 0.176468 0.042 Uiso 1 1 calc R .
C15 C 0.64888(12) 0.35166(10) 0.26786(7) 0.0314(3) Uani 1 1 d . .
C16 C 0.71767(13) 0.39233(11) 0.23158(7) 0.0348(3) Uani 1 1 d . .
C17 C 0.70630(17) 0.48756(12) 0.24016(8) 0.0479(4) Uani 1 1 d . .
H17 H 0.754090 0.515984 0.218473 0.057 Uiso 1 1 calc R .
C18 C 0.62582(18) 0.54165(13) 0.28009(9) 0.0545(5) Uani 1 1 d . .
H18 H 0.618481 0.604706 0.284010 0.065 Uiso 1 1 calc R .
C19 C 0.55735(17) 0.50065(12) 0.31364(9) 0.0497(4) Uani 1 1 d . .
H19 H 0.502441 0.535796 0.339997 0.060 Uiso 1 1 calc R .
C20 C 0.56995(14) 0.40676(11) 0.30829(7) 0.0389(3) Uani 1 1 d . .
H20 H 0.524708 0.380319 0.332215 0.047 Uiso 1 1 calc R .
C21 C 0.75772(11) 0.20926(10) 0.22877(6) 0.0297(3) Uani 1 1 d . .
C22 C 0.82383(12) 0.25366(11) 0.19357(7) 0.0328(3) Uani 1 1 d . .
C23 C 0.91911(13) 0.20766(13) 0.16301(7) 0.0414(4) Uani 1 1 d . .
H23 H 0.966093 0.237752 0.141993 0.050 Uiso 1 1 calc R .
C24 C 0.94608(14) 0.11869(14) 0.16291(8) 0.0450(4) Uani 1 1 d . .
H24 H 1.009411 0.089225 0.141407 0.054 Uiso 1 1 calc R .
C25 C 0.87854(14) 0.07401(13) 0.19486(8) 0.0426(4) Uani 1 1 d . .
H25 H 0.895131 0.013684 0.194360 0.051 Uiso 1 1 calc R .
C26 C 0.78475(13) 0.11990(11) 0.22811(7) 0.0361(3) Uani 1 1 d . .
H26 H 0.739894 0.089888 0.250100 0.043 Uiso 1 1 calc R .
C27 C 0.29867(12) 0.33055(10) 0.45073(7) 0.0330(3) Uani 1 1 d . .
C28 C 0.25732(14) 0.41266(11) 0.50564(7) 0.0388(3) Uani 1 1 d . .
H28A H 0.221061 0.457357 0.488819 0.047 Uiso 1 1 calc R .
H28B H 0.322731 0.445025 0.534108 0.047 Uiso 1 1 calc R .
C29 C 0.17022(14) 0.37589(12) 0.54304(8) 0.0412(4) Uani 1 1 d . .
H29A H 0.104806 0.344559 0.514190 0.049 Uiso 1 1 calc R .
H29B H 0.206507 0.329262 0.557961 0.049 Uiso 1 1 calc R .
C30 C 0.12622(15) 0.45320(13) 0.60055(9) 0.0480(4) Uani 1 1 d . .
H30A H 0.191767 0.488931 0.627310 0.058 Uiso 1 1 calc R .
H30B H 0.082370 0.496200 0.585424 0.058 Uiso 1 1 calc R .
C31 C 0.05037(19) 0.41364(17) 0.64054(11) 0.0672(6) Uani 1 1 d . .
H31A H -0.014701 0.378274 0.614266 0.101 Uiso 1 1 calc GR .
H31B H 0.023427 0.464644 0.675690 0.101 Uiso 1 1 calc GR .
H31C H 0.094318 0.372941 0.657013 0.101 Uiso 1 1 calc GR .
C32 C 0.15937(14) 0.35996(11) 0.37506(8) 0.0394(3) Uani 1 1 d . .
H32 H 0.114084 0.386835 0.412965 0.047 Uiso 1 1 calc R .
C33 C 0.07676(14) 0.30164(13) 0.32004(8) 0.0461(4) Uani 1 1 d . .
H33A H 0.120055 0.268807 0.283659 0.069 Uiso 1 1 calc GR .
H33B H 0.024851 0.342567 0.308519 0.069 Uiso 1 1 calc GR .
H33C H 0.033135 0.256658 0.333163 0.069 Uiso 1 1 calc GR .
C34 C 0.21732(17) 0.44193(13) 0.35969(10) 0.0543(5) Uani 1 1 d . .
H34A H 0.269348 0.477513 0.395012 0.081 Uiso 1 1 calc GR .
H34B H 0.159244 0.482249 0.352838 0.081 Uiso 1 1 calc GR .
H34C H 0.259738 0.417469 0.321588 0.081 Uiso 1 1 calc GR .
C35 C 0.45197(14) 0.30467(12) 0.52100(7) 0.0398(3) Uani 1 1 d . .
H35 H 0.403565 0.340441 0.555484 0.048 Uiso 1 1 calc R .
C36 C 0.49095(19) 0.21868(15) 0.53521(9) 0.0558(5) Uani 1 1 d . .
H36A H 0.424486 0.181822 0.539262 0.084 Uiso 1 1 calc GR .
H36B H 0.537759 0.238247 0.574638 0.084 Uiso 1 1 calc GR .
H36C H 0.535427 0.181259 0.500763 0.084 Uiso 1 1 calc GR .
C37 C 0.55518(14) 0.36812(13) 0.51861(8) 0.0453(4) Uani 1 1 d . .
H37A H 0.597947 0.337074 0.481596 0.068 Uiso 1 1 calc GR .
H37B H 0.604316 0.380838 0.556816 0.068 Uiso 1 1 calc GR .
H37C H 0.528420 0.426496 0.515899 0.068 Uiso 1 1 calc GR .
C38 C 0.24252(13) 0.03056(11) 0.29428(8) 0.0371(3) Uani 1 1 d . .
C39 C 0.18262(14) 0.06419(12) 0.35166(9) 0.0445(4) Uani 1 1 d . .
C40 C 0.25499(17) 0.05557(12) 0.40208(8) 0.0474(4) Uani 1 1 d . .
C41 C 0.35902(15) 0.01679(11) 0.37649(8) 0.0407(4) Uani 1 1 d . .
C42 C 0.35191(13) 0.00131(10) 0.30956(7) 0.0352(3) Uani 1 1 d . .
C43 C 0.19353(17) 0.01755(14) 0.22771(9) 0.0541(5) Uani 1 1 d . .
H43A H 0.141357 0.066721 0.229612 0.081 Uiso 1 1 calc GR .
H43B H 0.152578 -0.042801 0.210346 0.081 Uiso 1 1 calc GR .
H43C H 0.255384 0.020428 0.200694 0.081 Uiso 1 1 calc GR .
C44 C 0.05880(17) 0.09369(16) 0.35868(15) 0.0770(7) Uani 1 1 d . .
H44A H 0.056534 0.155141 0.390880 0.115 Uiso 1 1 calc GR .
H44B H 0.013682 0.048905 0.371251 0.115 Uiso 1 1 calc GR .
H44C H 0.027550 0.095751 0.318374 0.115 Uiso 1 1 calc GR .
C45 C 0.2176(3) 0.07480(17) 0.46996(10) 0.0799(8) Uani 1 1 d . .
H45A H 0.279327 0.061359 0.495394 0.120 Uiso 1 1 calc GR .
H45B H 0.150544 0.035268 0.469132 0.120 Uiso 1 1 calc GR .
H45C H 0.199363 0.139954 0.488385 0.120 Uiso 1 1 calc GR .
C46 C 0.4527(2) -0.01835(14) 0.41087(10) 0.0628(6) Uani 1 1 d . .
H46A H 0.524206 -0.018830 0.390249 0.094 Uiso 1 1 calc GR .
H46B H 0.431525 -0.081234 0.409400 0.094 Uiso 1 1 calc GR .
H46C H 0.461965 0.022665 0.454838 0.094 Uiso 1 1 calc GR .
C47 C 0.43885(17) -0.04691(12) 0.26206(9) 0.0499(4) Uani 1 1 d . .
H47A H 0.426375 -0.032217 0.223402 0.075 Uiso 1 1 calc GR .
H47B H 0.430189 -0.114024 0.252261 0.075 Uiso 1 1 calc GR .
H47C H 0.515559 -0.025296 0.280156 0.075 Uiso 1 1 calc GR .
C48 C 0.61971(14) 0.25732(12) 0.03016(7) 0.0384(3) Uani 1 1 d . .
C49 C 0.51323(15) 0.20281(14) -0.00832(8) 0.0460(4) Uani 1 1 d . .
H49A H 0.444510 0.227759 0.013970 0.055 Uiso 1 1 calc R .
H49B H 0.516394 0.136951 -0.011765 0.055 Uiso 1 1 calc R .
C50 C 0.50530(19) 0.20994(18) -0.07590(9) 0.0626(5) Uani 1 1 d . U
H50A H 0.574991 0.186542 -0.097723 0.075 Uiso 1 1 calc R .
H50B H 0.500245 0.275698 -0.072404 0.075 Uiso 1 1 calc R .
C51 C 0.3988(2) 0.1525(2) -0.11599(10) 0.0750(7) Uani 1 1 d . U
H51A H 0.401819 0.152858 -0.159650 0.090 Uiso 1 1 calc R .
H51B H 0.402506 0.087492 -0.117550 0.090 Uiso 1 1 calc R .
C52 C 0.2890(2) 0.1889(3) -0.09055(14) 0.1027(10) Uani 1 1 d . .
H52A H 0.226631 0.155232 -0.120014 0.154 Uiso 1 1 calc GR .
H52B H 0.287581 0.254929 -0.085054 0.154 Uiso 1 1 calc GR .
H52C H 0.280451 0.180550 -0.049806 0.154 Uiso 1 1 calc GR .
C53 C 0.51175(14) 0.40074(13) 0.07510(9) 0.0446(4) Uani 1 1 d . .
H53 H 0.462546 0.377663 0.035383 0.054 Uiso 1 1 calc R .
C54 C 0.44649(16) 0.38320(14) 0.12905(9) 0.0515(4) Uani 1 1 d . .
H54A H 0.434332 0.316421 0.119746 0.077 Uiso 1 1 calc GR .
H54B H 0.373082 0.412059 0.132286 0.077 Uiso 1 1 calc GR .
H54C H 0.491068 0.410101 0.168991 0.077 Uiso 1 1 calc GR .
C55 C 0.53830(18) 0.50565(15) 0.09094(11) 0.0591(5) Uani 1 1 d . .
H55A H 0.589945 0.528520 0.128479 0.089 Uiso 1 1 calc GR .
H55B H 0.467749 0.538680 0.099004 0.089 Uiso 1 1 calc GR .
H55C H 0.574006 0.516187 0.055378 0.089 Uiso 1 1 calc GR .
C56 C 0.73410(15) 0.11591(12) -0.00138(7) 0.0415(4) Uani 1 1 d . .
H56 H 0.684784 0.094287 -0.041083 0.050 Uiso 1 1 calc R .
C57 C 0.85906(17) 0.09578(14) -0.01839(10) 0.0567(5) Uani 1 1 d . .
H57A H 0.881420 0.127783 -0.047290 0.085 Uiso 1 1 calc GR .
H57B H 0.866033 0.028977 -0.038668 0.085 Uiso 1 1 calc GR .
H57C H 0.908515 0.117900 0.020054 0.085 Uiso 1 1 calc GR .
C58 C 0.69610(15) 0.06194(12) 0.04213(8) 0.0438(4) Uani 1 1 d . .
H58A H 0.742887 0.083323 0.081574 0.066 Uiso 1 1 calc GR .
H58B H 0.705097 -0.004417 0.020959 0.066 Uiso 1 1 calc GR .
H58C H 0.616358 0.072902 0.051283 0.066 Uiso 1 1 calc GR .
C59 C 0.86392(16) 0.45678(15) 0.03562(11) 0.0559(5) Uani 1 1 d . .
C60 C 0.92152(15) 0.37196(14) 0.00911(9) 0.0487(4) Uani 1 1 d . .
C61 C 0.99820(14) 0.36153(13) 0.05747(9) 0.0442(4) Uani 1 1 d . .
C62 C 0.98712(14) 0.44035(13) 0.11413(9) 0.0479(4) Uani 1 1 d . .
C63 C 0.90392(16) 0.49942(13) 0.10052(11) 0.0552(5) Uani 1 1 d . .
C64 C 0.7862(2) 0.4979(2) -0.00334(14) 0.0818(8) Uani 1 1 d . .
H64A H 0.724335 0.452944 -0.024427 0.123 Uiso 1 1 calc GR .
H64B H 0.830146 0.512530 -0.034970 0.123 Uiso 1 1 calc GR .
H64C H 0.754765 0.554611 0.024545 0.123 Uiso 1 1 calc GR .
C65 C 0.9084(2) 0.31027(19) -0.06033(10) 0.0700(6) Uani 1 1 d . .
H65A H 0.963266 0.261534 -0.068666 0.105 Uiso 1 1 calc GR .
H65B H 0.922021 0.347819 -0.087042 0.105 Uiso 1 1 calc GR .
H65C H 0.831352 0.282024 -0.069655 0.105 Uiso 1 1 calc GR .
C66 C 1.08927(16) 0.28906(15) 0.04789(10) 0.0558(5) Uani 1 1 d . .
H66A H 1.096935 0.270686 0.085339 0.084 Uiso 1 1 calc GR .
H66B H 1.161954 0.315733 0.041159 0.084 Uiso 1 1 calc GR .
H66C H 1.066876 0.234644 0.011087 0.084 Uiso 1 1 calc GR .
C67 C 1.05804(18) 0.45989(18) 0.17600(11) 0.0703(6) Uani 1 1 d . .
H67A H 1.032312 0.515779 0.207727 0.105 Uiso 1 1 calc GR .
H67B H 1.138088 0.469146 0.168883 0.105 Uiso 1 1 calc GR .
H67C H 1.049004 0.407237 0.190885 0.105 Uiso 1 1 calc GR .
C68 C 0.8731(2) 0.59564(15) 0.14445(15) 0.0837(8) Uani 1 1 d . .
H68A H 0.790488 0.599096 0.144922 0.126 Uiso 1 1 calc GR .
H68B H 0.904852 0.643336 0.129200 0.126 Uiso 1 1 calc GR .
H68C H 0.904472 0.605715 0.187172 0.126 Uiso 1 1 calc GR .

loop_
_atom_site_aniso_label
_atom_site_aniso_U_11
_atom_site_aniso_U_22
_atom_site_aniso_U_33
_atom_site_aniso_U_23
_atom_site_aniso_U_13
_atom_site_aniso_U_12
Sc1 0.02777(14) 0.02823(14) 0.02734(14) 0.00897(10) 0.00497(10) 0.00074(10)
Sc2 0.02898(14) 0.03721(16) 0.03264(15) 0.01526(12) 0.00531(11) -0.00247(11)
N1 0.0253(6) 0.0331(6) 0.0279(6) 0.0086(5) 0.0043(5) 0.0001(5)
N2 0.0342(7) 0.0442(7) 0.0335(6) 0.0156(6) 0.0025(5) -0.0053(5)
N3 0.0339(6) 0.0374(7) 0.0283(6) 0.0080(5) 0.0020(5) 0.0030(5)
N4 0.0300(6) 0.0338(6) 0.0312(6) 0.0069(5) 0.0009(5) 0.0033(5)
N5 0.0360(7) 0.0441(7) 0.0314(6) 0.0106(6) 0.0041(5) -0.0020(6)
N6 0.0337(7) 0.0466(8) 0.0415(7) 0.0214(6) 0.0020(5) 0.0005(6)
C1 0.0301(7) 0.0301(7) 0.0283(7) 0.0077(6) 0.0044(5) 0.0021(6)
C2 0.0296(7) 0.0327(7) 0.0265(7) 0.0079(6) 0.0053(5) 0.0023(6)
C3 0.0289(7) 0.0449(9) 0.0281(7) 0.0095(6) 0.0043(6) 0.0056(6)
C4 0.0451(9) 0.0505(10) 0.0401(9) 0.0177(8) 0.0003(7) 0.0046(8)
C5 0.0635(12) 0.0697(13) 0.0467(10) 0.0293(10) -0.0006(9) 0.0166(10)
C6 0.0403(10) 0.0921(15) 0.0396(9) 0.0209(10) -0.0065(8) 0.0148(10)
C7 0.0306(8) 0.0833(14) 0.0412(9) 0.0146(9) -0.0048(7) -0.0034(8)
C8 0.0302(8) 0.0605(11) 0.0357(8) 0.0151(8) 0.0001(6) -0.0037(7)
C9 0.0262(7) 0.0339(7) 0.0304(7) 0.0107(6) 0.0024(5) -0.0040(6)
C10 0.0323(7) 0.0415(8) 0.0326(7) 0.0094(6) 0.0044(6) 0.0040(6)
C11 0.0323(8) 0.0540(10) 0.0417(9) 0.0188(8) -0.0007(6) 0.0052(7)
C12 0.0363(8) 0.0520(10) 0.0321(8) 0.0149(7) -0.0053(6) -0.0072(7)
C13 0.0381(8) 0.0420(9) 0.0299(7) 0.0040(6) 0.0023(6) -0.0058(7)
C14 0.0279(7) 0.0387(8) 0.0343(8) 0.0072(6) 0.0027(6) 0.0000(6)
C15 0.0289(7) 0.0346(7) 0.0266(7) 0.0062(6) -0.0029(5) -0.0043(6)
C16 0.0361(8) 0.0379(8) 0.0282(7) 0.0093(6) -0.0040(6) -0.0057(6)
C17 0.0576(11) 0.0417(9) 0.0447(9) 0.0168(8) -0.0019(8) -0.0112(8)
C18 0.0717(13) 0.0320(9) 0.0544(11) 0.0086(8) -0.0044(9) 0.0019(8)
C19 0.0573(11) 0.0385(9) 0.0447(9) 0.0025(7) 0.0018(8) 0.0064(8)
C20 0.0390(8) 0.0381(8) 0.0343(8) 0.0053(6) 0.0030(6) 0.0007(6)
C21 0.0224(6) 0.0396(8) 0.0239(6) 0.0069(6) -0.0009(5) -0.0008(6)
C22 0.0247(7) 0.0466(9) 0.0246(7) 0.0097(6) -0.0022(5) -0.0043(6)
C23 0.0266(7) 0.0657(11) 0.0307(8) 0.0147(7) 0.0032(6) -0.0013(7)
C24 0.0292(8) 0.0663(11) 0.0349(8) 0.0100(8) 0.0049(6) 0.0125(7)
C25 0.0379(8) 0.0490(10) 0.0370(8) 0.0090(7) -0.0009(7) 0.0129(7)
C26 0.0314(7) 0.0442(9) 0.0320(7) 0.0122(6) 0.0012(6) 0.0021(6)
C27 0.0317(7) 0.0331(7) 0.0317(7) 0.0075(6) 0.0053(6) -0.0013(6)
C28 0.0396(8) 0.0351(8) 0.0346(8) 0.0025(6) 0.0008(6) 0.0032(6)
C29 0.0354(8) 0.0399(9) 0.0403(8) 0.0026(7) 0.0049(7) 0.0034(7)
C30 0.0426(9) 0.0490(10) 0.0448(9) 0.0047(8) 0.0078(7) 0.0108(8)
C31 0.0586(12) 0.0763(15) 0.0609(12) 0.0122(11) 0.0261(10) 0.0135(11)
C32 0.0345(8) 0.0393(8) 0.0397(8) 0.0068(7) 0.0001(6) 0.0096(6)
C33 0.0328(8) 0.0537(10) 0.0472(9) 0.0115(8) -0.0030(7) 0.0041(7)
C34 0.0570(11) 0.0412(10) 0.0635(12) 0.0180(9) -0.0140(9) 0.0049(8)
C35 0.0385(8) 0.0485(9) 0.0293(7) 0.0094(7) -0.0002(6) 0.0008(7)
C36 0.0632(12) 0.0599(12) 0.0471(10) 0.0232(9) -0.0078(9) 0.0006(9)
C37 0.0367(8) 0.0493(10) 0.0446(9) 0.0095(8) -0.0027(7) -0.0017(7)
C38 0.0364(8) 0.0314(8) 0.0437(8) 0.0141(7) -0.0031(6) -0.0064(6)
C39 0.0373(8) 0.0368(8) 0.0612(11) 0.0185(8) 0.0114(8) -0.0050(7)
C40 0.0644(11) 0.0358(9) 0.0433(9) 0.0148(7) 0.0149(8) -0.0098(8)
C41 0.0549(10) 0.0300(8) 0.0395(8) 0.0162(7) -0.0044(7) -0.0053(7)
C42 0.0401(8) 0.0269(7) 0.0377(8) 0.0101(6) 0.0006(6) -0.0006(6)
C43 0.0551(11) 0.0524(11) 0.0569(11) 0.0254(9) -0.0193(9) -0.0170(9)
C44 0.0417(11) 0.0604(13) 0.133(2) 0.0357(14) 0.0309(12) -0.0031(9)
C45 0.117(2) 0.0685(14) 0.0521(12) 0.0182(11) 0.0310(13) -0.0279(14)
C46 0.0856(15) 0.0462(10) 0.0629(12) 0.0305(9) -0.0247(11) -0.0028(10)
C47 0.0545(10) 0.0368(9) 0.0532(10) 0.0070(8) 0.0099(8) 0.0081(8)
C48 0.0369(8) 0.0513(10) 0.0303(7) 0.0186(7) 0.0027(6) -0.0049(7)
C49 0.0400(9) 0.0612(11) 0.0355(8) 0.0161(8) -0.0032(7) -0.0065(8)
C50 0.0594(11) 0.0927(16) 0.0367(9) 0.0235(10) -0.0016(8) 0.0075(10)
C51 0.0724(14) 0.0944(18) 0.0444(11) 0.0058(11) -0.0103(10) 0.0169(11)
C52 0.0749(17) 0.133(3) 0.0744(17) 0.0017(17) -0.0135(14) 0.0281(17)
C53 0.0341(8) 0.0568(10) 0.0472(9) 0.0232(8) -0.0004(7) 0.0034(7)
C54 0.0404(9) 0.0583(11) 0.0565(11) 0.0195(9) 0.0101(8) 0.0014(8)
C55 0.0513(11) 0.0606(12) 0.0790(14) 0.0397(11) 0.0104(10) 0.0138(9)
C56 0.0457(9) 0.0442(9) 0.0289(7) 0.0054(7) 0.0028(6) -0.0042(7)
C57 0.0560(11) 0.0520(11) 0.0531(11) 0.0039(9) 0.0215(9) 0.0031(9)
C58 0.0468(9) 0.0455(9) 0.0352(8) 0.0092(7) 0.0006(7) -0.0026(7)
C59 0.0426(10) 0.0665(12) 0.0793(14) 0.0502(11) 0.0187(9) 0.0012(9)
C60 0.0413(9) 0.0644(11) 0.0513(10) 0.0331(9) 0.0150(8) -0.0055(8)
C61 0.0318(8) 0.0541(10) 0.0533(10) 0.0261(8) 0.0126(7) -0.0036(7)
C62 0.0343(8) 0.0502(10) 0.0595(11) 0.0194(8) 0.0104(7) -0.0116(7)
C63 0.0449(10) 0.0443(10) 0.0823(14) 0.0277(10) 0.0220(9) -0.0061(8)
C64 0.0670(14) 0.107(2) 0.112(2) 0.0881(18) 0.0241(13) 0.0141(13)
C65 0.0704(14) 0.1009(18) 0.0501(11) 0.0404(12) 0.0158(10) -0.0096(12)
C66 0.0408(9) 0.0671(12) 0.0670(12) 0.0303(10) 0.0203(9) 0.0057(9)
C67 0.0503(11) 0.0824(16) 0.0657(13) 0.0113(11) -0.0013(10) -0.0224(11)
C68 0.0775(15) 0.0431(11) 0.133(2) 0.0291(13) 0.0500(15) -0.0041(10)

loop_
_atom_type_symbol
_atom_type_description
_atom_type_scat_dispersion_real
_atom_type_scat_dispersion_imag
_atom_type_scat_source
C C 0.0033 0.0016 'International Tables Vol C Tables 4.2.6.8 and 6.1.1.4'
H H 0.0000 0.0000 'International Tables Vol C Tables 4.2.6.8 and 6.1.1.4'
N N 0.0061 0.0033 'International Tables Vol C Tables 4.2.6.8 and 6.1.1.4'
Sc Sc 0.2519 0.3716 'International Tables Vol C Tables 4.2.6.8 and 6.1.1.4'

loop_
_geom_angle_atom_site_label_1
_geom_angle_atom_site_label_2
_geom_angle_atom_site_label_3
_geom_angle
N3 Sc1 N4 63.03(5)
N3 Sc1 C1 110.78(5)
N3 Sc1 C27 31.47(5)
N3 Sc1 C38 146.96(5)
N3 Sc1 C39 114.73(6)
N3 Sc1 C40 93.89(5)
N3 Sc1 C41 105.43(5)
N3 Sc1 C42 137.90(5)
N4 Sc1 C1 109.95(5)
N4 Sc1 C27 31.60(5)
N4 Sc1 C38 113.61(5)
N4 Sc1 C39 94.43(5)
N4 Sc1 C40 108.30(6)
N4 Sc1 C41 140.89(5)
N4 Sc1 C42 146.34(5)
C1 Sc1 C27 115.40(5)
C1 Sc1 C38 101.26(5)
C1 Sc1 C39 134.28(6)
C1 Sc1 C40 140.80(6)
C1 Sc1 C41 109.02(5)
C1 Sc1 C42 88.04(5)
C38 Sc1 C27 135.60(5)
C38 Sc1 C40 54.60(6)
C38 Sc1 C41 54.59(5)
C38 Sc1 C42 33.02(5)
C39 Sc1 C27 105.69(5)
C39 Sc1 C38 33.09(6)
C39 Sc1 C40 32.98(6)
C39 Sc1 C41 54.60(6)
C39 Sc1 C42 54.78(5)
C40 Sc1 C27 101.66(5)
C40 Sc1 C41 32.72(6)
C40 Sc1 C42 54.48(5)
C41 Sc1 C27 126.60(5)
C42 Sc1 C27 156.13(5)
C42 Sc1 C41 32.89(5)
N2 Sc2 N5 105.81(5)
N2 Sc2 N6 104.33(5)
N2 Sc2 C48 106.88(5)
N2 Sc2 C59 142.14(7)
N2 Sc2 C60 146.75(6)
N2 Sc2 C61 114.20(5)
N2 Sc2 C62 95.51(6)
N2 Sc2 C63 109.48(6)
N5 Sc2 N6 63.64(5)
N5 Sc2 C48 31.79(5)
N5 Sc2 C59 112.04(7)
N5 Sc2 C60 92.52(6)
N5 Sc2 C61 105.80(6)
N5 Sc2 C62 138.68(6)
N5 Sc2 C63 144.38(6)
N6 Sc2 C48 31.87(5)
N6 Sc2 C59 93.49(6)
N6 Sc2 C60 108.66(6)
N6 Sc2 C61 141.42(5)
N6 Sc2 C62 143.90(6)
N6 Sc2 C63 110.92(6)
C59 Sc2 C48 105.77(6)
C59 Sc2 C60 32.63(7)
C60 Sc2 C48 103.26(6)
C61 Sc2 C48 129.03(6)
C61 Sc2 C59 54.32(6)
C61 Sc2 C60 32.77(6)
C62 Sc2 C48 157.46(6)
C62 Sc2 C59 54.41(7)
C62 Sc2 C60 54.43(6)
C62 Sc2 C61 33.00(6)
C62 Sc2 C63 33.08(6)
C63 Sc2 C48 134.28(6)
C63 Sc2 C59 32.76(7)
C63 Sc2 C60 54.39(7)
C63 Sc2 C61 54.69(6)
C15 N1 C2 118.17(11)
C21 N1 C2 119.19(12)
C21 N1 C15 119.16(12)
C16 N2 Sc2 121.02(10)
C22 N2 Sc2 117.00(10)
C22 N2 C16 115.82(12)
C27 N3 Sc1 91.83(9)
C27 N3 C35 120.29(13)
C35 N3 Sc1 147.85(10)
C27 N4 Sc1 90.08(9)
C27 N4 C32 119.18(12)
C32 N4 Sc1 150.74(10)
C48 N5 Sc2 90.83(10)
C48 N5 C56 121.27(14)
C56 N5 Sc2 147.07(11)
C48 N6 Sc2 90.72(10)
C48 N6 C53 121.17(14)
C53 N6 Sc2 146.95(11)
C2 C1 Sc1 135.52(10)
C2 C1 C9 117.49(12)
C9 C1 Sc1 105.95(9)
N1 C2 C3 113.60(12)
C1 C2 N1 121.53(12)
C1 C2 C3 124.76(13)
C4 C3 C2 120.60(14)
C4 C3 C8 117.94(15)
C8 C3 C2 121.43(14)
C3 C4 H4 119.6
C3 C4 C5 120.78(18)
C5 C4 H4 119.6
C4 C5 H5 119.8
C6 C5 C4 120.42(19)
C6 C5 H5 119.8
C5 C6 H6 120.1
C5 C6 C7 119.71(16)
C7 C6 H6 120.1
C6 C7 H7 119.8
C6 C7 C8 120.39(18)
C8 C7 H7 119.8
C3 C8 H8 119.6
C7 C8 C3 120.73(17)
C7 C8 H8 119.6
C10 C9 C1 120.78(13)
C10 C9 C14 116.87(13)
C14 C9 C1 122.10(13)
C9 C10 H10 119.0
C11 C10 C9 122.07(14)
C11 C10 H10 119.0
C10 C11 H11 119.9
C12 C11 C10 120.19(15)
C12 C11 H11 119.9
C11 C12 H12 120.5
C11 C12 C13 119.00(14)
C13 C12 H12 120.5
C12 C13 H13 119.6
C14 C13 C12 120.83(14)
C14 C13 H13 119.6
C9 C14 H14 119.5
C13 C14 C9 121.02(14)
C13 C14 H14 119.5
N1 C15 C16 118.63(13)
C20 C15 N1 122.23(13)
C20 C15 C16 119.14(14)
N2 C16 C15 122.09(14)
C17 C16 N2 119.82(14)
C17 C16 C15 118.07(15)
C16 C17 H17 118.9
C18 C17 C16 122.19(17)
C18 C17 H17 118.9
C17 C18 H18 120.5
C19 C18 C17 119.10(17)
C19 C18 H18 120.5
C18 C19 H19 119.9
C18 C19 C20 120.15(17)
C20 C19 H19 119.9
C15 C20 C19 121.25(16)
C15 C20 H20 119.4
C19 C20 H20 119.4
N1 C21 C22 118.73(13)
C26 C21 N1 121.80(13)
C26 C21 C22 119.41(13)
N2 C22 C21 122.00(13)
C23 C22 N2 119.94(14)
C23 C22 C21 118.01(15)
C22 C23 H23 118.9
C24 C23 C22 122.14(15)
C24 C23 H23 118.9
C23 C24 H24 120.2
C25 C24 C23 119.57(15)
C25 C24 H24 120.2
C24 C25 H25 120.2
C24 C25 C26 119.66(16)
C26 C25 H25 120.2
C21 C26 C25 121.07(15)
C21 C26 H26 119.5
C25 C26 H26 119.5
N3 C27 Sc1 56.69(7)
N3 C27 N4 114.89(13)
N3 C27 C28 121.81(13)
N4 C27 Sc1 58.31(7)
N4 C27 C28 123.04(13)
C28 C27 Sc1 171.69(11)
C27 C28 H28A 109.8
C27 C28 H28B 109.8
C27 C28 C29 109.60(13)
H28A C28 H28B 108.2
C29 C28 H28A 109.8
C29 C28 H28B 109.8
C28 C29 H29A 108.9
C28 C29 H29B 108.9
H29A C29 H29B 107.7
C30 C29 C28 113.47(14)
C30 C29 H29A 108.9
C30 C29 H29B 108.9
C29 C30 H30A 109.2
C29 C30 H30B 109.2
H30A C30 H30B 107.9
C31 C30 C29 112.22(16)
C31 C30 H30A 109.2
C31 C30 H30B 109.2
C30 C31 H31A 109.5
C30 C31 H31B 109.5
C30 C31 H31C 109.5
H31A C31 H31B 109.5
H31A C31 H31C 109.5
H31B C31 H31C 109.5
N4 C32 H32 107.8
N4 C32 C33 111.84(13)
N4 C32 C34 110.30(13)
C33 C32 H32 107.8
C33 C32 C34 111.00(15)
C34 C32 H32 107.8
C32 C33 H33A 109.5
C32 C33 H33B 109.5
C32 C33 H33C 109.5
H33A C33 H33B 109.5
H33A C33 H33C 109.5
H33B C33 H33C 109.5
C32 C34 H34A 109.5
C32 C34 H34B 109.5
C32 C34 H34C 109.5
H34A C34 H34B 109.5
H34A C34 H34C 109.5
H34B C34 H34C 109.5
N3 C35 H35 108.5
N3 C35 C36 110.34(14)
N3 C35 C37 110.07(13)
C36 C35 H35 108.5
C36 C35 C37 110.90(15)
C37 C35 H35 108.5
C35 C36 H36A 109.5
C35 C36 H36B 109.5
C35 C36 H36C 109.5
H36A C36 H36B 109.5
H36A C36 H36C 109.5
H36B C36 H36C 109.5
C35 C37 H37A 109.5
C35 C37 H37B 109.5
C35 C37 H37C 109.5
H37A C37 H37B 109.5
H37A C37 H37C 109.5
H37B C37 H37C 109.5
C39 C38 Sc1 73.29(9)
C39 C38 C42 108.07(14)
C39 C38 C43 125.86(16)
C42 C38 Sc1 74.03(8)
C42 C38 C43 125.72(16)
C43 C38 Sc1 123.88(11)
C38 C39 Sc1 73.62(9)
C38 C39 C44 127.60(19)
C40 C39 Sc1 73.79(9)
C40 C39 C38 107.71(15)
C40 C39 C44 124.33(18)
C44 C39 Sc1 123.68(12)
C39 C40 Sc1 73.23(9)
C39 C40 C45 123.9(2)
C41 C40 Sc1 74.26(9)
C41 C40 C39 108.53(15)
C41 C40 C45 127.2(2)
C45 C40 Sc1 124.01(13)
C40 C41 Sc1 73.01(9)
C40 C41 C42 107.93(15)
C40 C41 C46 126.31(17)
C42 C41 Sc1 73.35(8)
C42 C41 C46 124.96(17)
C46 C41 Sc1 127.45(12)
C38 C42 Sc1 72.96(8)
C38 C42 C47 125.75(15)
C41 C42 Sc1 73.76(9)
C41 C42 C38 107.75(14)
C41 C42 C47 126.21(15)
C47 C42 Sc1 123.87(11)
C38 C43 H43A 109.5
C38 C43 H43B 109.5
C38 C43 H43C 109.5
H43A C43 H43B 109.5
H43A C43 H43C 109.5
H43B C43 H43C 109.5
C39 C44 H44A 109.5
C39 C44 H44B 109.5
C39 C44 H44C 109.5
H44A C44 H44B 109.5
H44A C44 H44C 109.5
H44B C44 H44C 109.5
C40 C45 H45A 109.5
C40 C45 H45B 109.5
C40 C45 H45C 109.5
H45A C45 H45B 109.5
H45A C45 H45C 109.5
H45B C45 H45C 109.5
C41 C46 H46A 109.5
C41 C46 H46B 109.5
C41 C46 H46C 109.5
H46A C46 H46B 109.5
H46A C46 H46C 109.5
H46B C46 H46C 109.5
C42 C47 H47A 109.5
C42 C47 H47B 109.5
C42 C47 H47C 109.5
H47A C47 H47B 109.5
H47A C47 H47C 109.5
H47B C47 H47C 109.5
N5 C48 Sc2 57.38(8)
N5 C48 N6 114.72(14)
N5 C48 C49 122.69(15)
N6 C48 Sc2 57.41(8)
N6 C48 C49 122.51(15)
C49 C48 Sc2 179.69(12)
C48 C49 H49A 109.4
C48 C49 H49B 109.4
C48 C49 C50 111.18(15)
H49A C49 H49B 108.0
C50 C49 H49A 109.4
C50 C49 H49B 109.4
C49 C50 H50A 109.3
C49 C50 H50B 109.3
C49 C50 C51 111.51(19)
H50A C50 H50B 108.0
C51 C50 H50A 109.3
C51 C50 H50B 109.3
C50 C51 H51A 108.9
C50 C51 H51B 108.9
H51A C51 H51B 107.7
C52 C51 C50 113.4(2)
C52 C51 H51A 108.9
C52 C51 H51B 108.9
C51 C52 H52A 109.5
C51 C52 H52B 109.5
C51 C52 H52C 109.5
H52A C52 H52B 109.5
H52A C52 H52C 109.5
H52B C52 H52C 109.5
N6 C53 H53 108.6
N6 C53 C54 110.98(14)
N6 C53 C55 109.84(14)
C54 C53 H53 108.6
C55 C53 H53 108.6
C55 C53 C54 110.23(16)
C53 C54 H54A 109.5
C53 C54 H54B 109.5
C53 C54 H54C 109.5
H54A C54 H54B 109.5
H54A C54 H54C 109.5
H54B C54 H54C 109.5
C53 C55 H55A 109.5
C53 C55 H55B 109.5
C53 C55 H55C 109.5
H55A C55 H55B 109.5
H55A C55 H55C 109.5
H55B C55 H55C 109.5
N5 C56 H56 108.7
N5 C56 C57 110.07(14)
N5 C56 C58 110.88(13)
C57 C56 H56 108.7
C57 C56 C58 109.87(15)
C58 C56 H56 108.7
C56 C57 H57A 109.5
C56 C57 H57B 109.5
C56 C57 H57C 109.5
H57A C57 H57B 109.5
H57A C57 H57C 109.5
H57B C57 H57C 109.5
C56 C58 H58A 109.5
C56 C58 H58B 109.5
C56 C58 H58C 109.5
H58A C58 H58B 109.5
H58A C58 H58C 109.5
H58B C58 H58C 109.5
C60 C59 Sc2 73.78(9)
C60 C59 C63 108.38(17)
C60 C59 C64 123.6(2)
C63 C59 Sc2 73.12(10)
C63 C59 C64 127.5(2)
C64 C59 Sc2 125.37(13)
C59 C60 Sc2 73.58(9)
C59 C60 C61 108.18(17)
C59 C60 C65 124.07(19)
C61 C60 Sc2 73.31(9)
C61 C60 C65 127.55(19)
C65 C60 Sc2 123.06(12)
C60 C61 Sc2 73.93(9)
C60 C61 C62 107.66(16)
C60 C61 C66 126.14(17)
C62 C61 Sc2 72.88(9)
C62 C61 C66 125.48(17)
C66 C61 Sc2 126.43(11)
C61 C62 Sc2 74.12(9)
C61 C62 C63 108.15(17)
C61 C62 C67 125.08(18)
C63 C62 Sc2 73.80(10)
C63 C62 C67 126.65(19)
C67 C62 Sc2 121.22(12)
C59 C63 Sc2 74.12(10)
C59 C63 C62 107.64(17)
C59 C63 C68 125.5(2)
C62 C63 Sc2 73.12(10)
C62 C63 C68 126.6(2)
C68 C63 Sc2 123.70(12)
C59 C64 H64A 109.5
C59 C64 H64B 109.5
C59 C64 H64C 109.5
H64A C64 H64B 109.5
H64A C64 H64C 109.5
H64B C64 H64C 109.5
C60 C65 H65A 109.5
C60 C65 H65B 109.5
C60 C65 H65C 109.5
H65A C65 H65B 109.5
H65A C65 H65C 109.5
H65B C65 H65C 109.5
C61 C66 H66A 109.5
C61 C66 H66B 109.5
C61 C66 H66C 109.5
H66A C66 H66B 109.5
H66A C66 H66C 109.5
H66B C66 H66C 109.5
C62 C67 H67A 109.5
C62 C67 H67B 109.5
C62 C67 H67C 109.5
H67A C67 H67B 109.5
H67A C67 H67C 109.5
H67B C67 H67C 109.5
C63 C68 H68A 109.5
C63 C68 H68B 109.5
C63 C68 H68C 109.5
H68A C68 H68B 109.5
H68A C68 H68C 109.5
H68B C68 H68C 109.5

loop_
_geom_bond_atom_site_label_1
_geom_bond_atom_site_label_2
_geom_bond_distance
Sc1 N3 2.1438(12)
Sc1 N4 2.1816(12)
Sc1 C1 2.3081(14)
Sc1 C27 2.5637(15)
Sc1 C38 2.4888(15)
Sc1 C39 2.4846(16)
Sc1 C40 2.4918(16)
Sc1 C41 2.5078(15)
Sc1 C42 2.5026(15)
Sc2 N2 2.1116(13)
Sc2 N5 2.1413(13)
Sc2 N6 2.1419(13)
Sc2 C48 2.5421(16)
Sc2 C59 2.5116(17)
Sc2 C60 2.5141(16)
Sc2 C61 2.5061(15)
Sc2 C62 2.4901(16)
Sc2 C63 2.4988(17)
N1 C2 1.4566(18)
N1 C15 1.4114(19)
N1 C21 1.4107(18)
N2 C16 1.400(2)
N2 C22 1.399(2)
N3 C27 1.339(2)
N3 C35 1.4729(19)
N4 C27 1.3434(19)
N4 C32 1.4795(19)
N5 C48 1.339(2)
N5 C56 1.472(2)
N6 C48 1.342(2)
N6 C53 1.473(2)
C1 C2 1.346(2)
C1 C9 1.488(2)
C2 C3 1.491(2)
C3 C4 1.385(2)
C3 C8 1.395(2)
C4 H4 0.9300
C4 C5 1.394(2)
C5 H5 0.9300
C5 C6 1.368(3)
C6 H6 0.9300
C6 C7 1.373(3)
C7 H7 0.9300
C7 C8 1.388(2)
C8 H8 0.9300
C9 C10 1.395(2)
C9 C14 1.403(2)
C10 H10 0.9300
C10 C11 1.385(2)
C11 H11 0.9300
C11 C12 1.379(2)
C12 H12 0.9300
C12 C13 1.387(2)
C13 H13 0.9300
C13 C14 1.385(2)
C14 H14 0.9300
C15 C16 1.416(2)
C15 C20 1.390(2)
C16 C17 1.392(2)
C17 H17 0.9300
C17 C18 1.391(3)
C18 H18 0.9300
C18 C19 1.374(3)
C19 H19 0.9300
C19 C20 1.390(2)
C20 H20 0.9300
C21 C22 1.417(2)
C21 C26 1.385(2)
C22 C23 1.393(2)
C23 H23 0.9300
C23 C24 1.383(3)
C24 H24 0.9300
C24 C25 1.377(3)
C25 H25 0.9300
C25 C26 1.401(2)
C26 H26 0.9300
C27 C28 1.516(2)
C28 H28A 0.9700
C28 H28B 0.9700
C28 C29 1.533(2)
C29 H29A 0.9700
C29 H29B 0.9700
C29 C30 1.523(2)
C30 H30A 0.9700
C30 H30B 0.9700
C30 C31 1.515(3)
C31 H31A 0.9600
C31 H31B 0.9600
C31 H31C 0.9600
C32 H32 0.9800
C32 C33 1.518(2)
C32 C34 1.529(3)
C33 H33A 0.9600
C33 H33B 0.9600
C33 H33C 0.9600
C34 H34A 0.9600
C34 H34B 0.9600
C34 H34C 0.9600
C35 H35 0.9800
C35 C36 1.508(3)
C35 C37 1.521(2)
C36 H36A 0.9600
C36 H36B 0.9600
C36 H36C 0.9600
C37 H37A 0.9600
C37 H37B 0.9600
C37 H37C 0.9600
C38 C39 1.416(2)
C38 C42 1.418(2)
C38 C43 1.505(2)
C39 C40 1.413(3)
C39 C44 1.511(3)
C40 C41 1.409(3)
C40 C45 1.514(3)
C41 C42 1.418(2)
C41 C46 1.508(2)
C42 C47 1.502(2)
C43 H43A 0.9600
C43 H43B 0.9600
C43 H43C 0.9600
C44 H44A 0.9600
C44 H44B 0.9600
C44 H44C 0.9600
C45 H45A 0.9600
C45 H45B 0.9600
C45 H45C 0.9600
C46 H46A 0.9600
C46 H46B 0.9600
C46 H46C 0.9600
C47 H47A 0.9600
C47 H47B 0.9600
C47 H47C 0.9600
C48 C49 1.518(2)
C49 H49A 0.9700
C49 H49B 0.9700
C49 C50 1.535(2)
C50 H50A 0.9700
C50 H50B 0.9700
C50 C51 1.545(3)
C51 H51A 0.9700
C51 H51B 0.9700
C51 C52 1.457(4)
C52 H52A 0.9600
C52 H52B 0.9600
C52 H52C 0.9600
C53 H53 0.9800
C53 C54 1.529(2)
C53 C55 1.516(3)
C54 H54A 0.9600
C54 H54B 0.9600
C54 H54C 0.9600
C55 H55A 0.9600
C55 H55B 0.9600
C55 H55C 0.9600
C56 H56 0.9800
C56 C57 1.523(2)
C56 C58 1.523(2)
C57 H57A 0.9600
C57 H57B 0.9600
C57 H57C 0.9600
C58 H58A 0.9600
C58 H58B 0.9600
C58 H58C 0.9600
C59 C60 1.412(3)
C59 C63 1.413(3)
C59 C64 1.506(3)
C60 C61 1.416(3)
C60 C65 1.502(3)
C61 C62 1.419(3)
C61 C66 1.509(3)
C62 C63 1.420(3)
C62 C67 1.503(3)
C63 C68 1.509(3)
C64 H64A 0.9600
C64 H64B 0.9600
C64 H64C 0.9600
C65 H65A 0.9600
C65 H65B 0.9600
C65 H65C 0.9600
C66 H66A 0.9600
C66 H66B 0.9600
C66 H66C 0.9600
C67 H67A 0.9600
C67 H67B 0.9600
C67 H67C 0.9600
C68 H68A 0.9600
C68 H68B 0.9600
C68 H68C 0.9600

loop_
_geom_torsion_atom_site_label_1
_geom_torsion_atom_site_label_2
_geom_torsion_atom_site_label_3
_geom_torsion_atom_site_label_4
_geom_torsion
Sc1 N3 C27 N4 -3.99(13)
Sc1 N3 C27 C28 170.29(12)
Sc1 N3 C35 C36 -32.9(3)
Sc1 N3 C35 C37 89.8(2)
Sc1 N4 C27 N3 3.92(13)
Sc1 N4 C27 C28 -170.29(13)
Sc1 N4 C32 C33 24.5(3)
Sc1 N4 C32 C34 -99.6(2)
Sc1 C1 C2 N1 -155.57(11)
Sc1 C1 C2 C3 20.5(2)
Sc1 C1 C9 C10 45.71(15)
Sc1 C1 C9 C14 -128.29(12)
Sc1 C38 C39 C40 -66.46(11)
Sc1 C38 C39 C44 120.21(18)
Sc1 C38 C42 C41 66.09(10)
Sc1 C38 C42 C47 -119.84(15)
Sc1 C39 C40 C41 -66.43(11)
Sc1 C39 C40 C45 120.09(17)
Sc1 C40 C41 C42 -65.56(11)
Sc1 C40 C41 C46 124.36(17)
Sc1 C41 C42 C38 -65.56(10)
Sc1 C41 C42 C47 120.41(16)
Sc2 N2 C16 C15 133.28(12)
Sc2 N2 C16 C17 -45.27(18)
Sc2 N2 C22 C21 -134.37(11)
Sc2 N2 C22 C23 43.24(16)
Sc2 N5 C48 N6 2.80(13)
Sc2 N5 C48 C49 179.65(13)
Sc2 N5 C56 C57 -36.9(2)
Sc2 N5 C56 C58 84.9(2)
Sc2 N6 C48 N5 -2.80(13)
Sc2 N6 C48 C49 -179.65(13)
Sc2 N6 C53 C54 -82.8(2)
Sc2 N6 C53 C55 39.3(3)
Sc2 C59 C60 C61 -65.67(11)
Sc2 C59 C60 C65 119.16(17)
Sc2 C59 C63 C62 65.97(11)
Sc2 C59 C63 C68 -120.37(17)
Sc2 C60 C61 C62 -65.60(11)
Sc2 C60 C61 C66 123.70(16)
Sc2 C61 C62 C63 -66.51(11)
Sc2 C61 C62 C67 117.31(17)
Sc2 C62 C63 C59 -66.64(12)
Sc2 C62 C63 C68 119.79(18)
N1 C2 C3 C4 -146.19(14)
N1 C2 C3 C8 31.64(19)
N1 C15 C16 N2 4.0(2)
N1 C15 C16 C17 -177.45(13)
N1 C15 C20 C19 -179.87(14)
N1 C21 C22 N2 -4.2(2)
N1 C21 C22 C23 178.17(12)
N1 C21 C26 C25 179.45(13)
N2 C16 C17 C18 174.99(16)
N2 C22 C23 C24 -173.74(14)
N3 C27 C28 C29 -81.75(18)
N4 C27 C28 C29 92.06(18)
N5 C48 C49 C50 -89.8(2)
N6 C48 C49 C50 86.8(2)
C1 C2 C3 C4 37.5(2)
C1 C2 C3 C8 -144.72(16)
C1 C9 C10 C11 -173.11(14)
C1 C9 C14 C13 172.59(14)
C2 N1 C15 C16 169.88(12)
C2 N1 C15 C20 -10.18(19)
C2 N1 C21 C22 -169.58(12)
C2 N1 C21 C26 12.95(19)
C2 C1 C9 C10 -124.45(15)
C2 C1 C9 C14 61.55(19)
C2 C3 C4 C5 178.70(16)
C2 C3 C8 C7 -179.78(15)
C3 C4 C5 C6 0.4(3)
C4 C3 C8 C7 -1.9(2)
C4 C5 C6 C7 -0.4(3)
C5 C6 C7 C8 -0.7(3)
C6 C7 C8 C3 1.9(3)
C8 C3 C4 C5 0.8(2)
C9 C1 C2 N1 10.9(2)
C9 C1 C2 C3 -173.05(13)
C9 C10 C11 C12 0.2(3)
C10 C9 C14 C13 -1.6(2)
C10 C11 C12 C13 -1.2(2)
C11 C12 C13 C14 0.8(2)
C12 C13 C14 C9 0.7(2)
C14 C9 C10 C11 1.2(2)
C15 N1 C2 C1 81.07(17)
C15 N1 C2 C3 -95.42(15)
C15 N1 C21 C22 -10.99(18)
C15 N1 C21 C26 171.54(12)
C15 C16 C17 C18 -3.6(2)
C16 N2 C22 C21 18.39(19)
C16 N2 C22 C23 -163.99(13)
C16 C15 C20 C19 0.1(2)
C16 C17 C18 C19 1.9(3)
C17 C18 C19 C20 1.0(3)
C18 C19 C20 C15 -1.9(3)
C20 C15 C16 N2 -175.97(13)
C20 C15 C16 C17 2.6(2)
C21 N1 C2 C1 -120.13(15)
C21 N1 C2 C3 63.38(16)
C21 N1 C15 C16 11.07(18)
C21 N1 C15 C20 -168.98(13)
C21 C22 C23 C24 4.0(2)
C22 N2 C16 C15 -18.3(2)
C22 N2 C16 C17 163.15(14)
C22 C21 C26 C25 2.0(2)
C22 C23 C24 C25 -1.2(2)
C23 C24 C25 C26 -1.2(2)
C24 C25 C26 C21 0.8(2)
C26 C21 C22 N2 173.37(13)
C26 C21 C22 C23 -4.3(2)
C27 N3 C35 C36 149.70(15)
C27 N3 C35 C37 -87.58(17)
C27 N4 C32 C33 -155.45(14)
C27 N4 C32 C34 80.50(17)
C27 C28 C29 C30 178.33(14)
C28 C29 C30 C31 -173.95(16)
C32 N4 C27 Sc1 179.96(14)
C32 N4 C27 N3 -176.12(13)
C32 N4 C27 C28 9.7(2)
C35 N3 C27 Sc1 178.61(15)
C35 N3 C27 N4 174.62(13)
C35 N3 C27 C28 -11.1(2)
C38 C39 C40 Sc1 66.35(11)
C38 C39 C40 C41 -0.09(18)
C38 C39 C40 C45 -173.56(16)
C39 C38 C42 Sc1 -65.93(11)
C39 C38 C42 C41 0.17(17)
C39 C38 C42 C47 174.23(15)
C39 C40 C41 Sc1 65.76(11)
C39 C40 C41 C42 0.19(18)
C39 C40 C41 C46 -169.88(16)
C40 C41 C42 Sc1 65.34(11)
C40 C41 C42 C38 -0.22(17)
C40 C41 C42 C47 -174.25(15)
C42 C38 C39 Sc1 66.41(10)
C42 C38 C39 C40 -0.05(17)
C42 C38 C39 C44 -173.37(17)
C43 C38 C39 Sc1 -120.08(16)
C43 C38 C39 C40 173.46(15)
C43 C38 C39 C44 0.1(3)
C43 C38 C42 Sc1 120.55(15)
C43 C38 C42 C41 -173.36(15)
C43 C38 C42 C47 0.7(2)
C44 C39 C40 Sc1 -120.06(17)
C44 C39 C40 C41 173.51(16)
C44 C39 C40 C45 0.0(3)
C45 C40 C41 Sc1 -121.04(18)
C45 C40 C41 C42 173.40(17)
C45 C40 C41 C46 3.3(3)
C46 C41 C42 Sc1 -124.42(16)
C46 C41 C42 C38 170.02(15)
C46 C41 C42 C47 -4.0(3)
C48 N5 C56 C57 157.43(15)
C48 N5 C56 C58 -80.79(18)
C48 N6 C53 C54 80.21(19)
C48 N6 C53 C55 -157.64(15)
C48 C49 C50 C51 178.55(18)
C49 C50 C51 C52 65.1(3)
C53 N6 C48 Sc2 -170.84(15)
C53 N6 C48 N5 -173.63(13)
C53 N6 C48 C49 9.5(2)
C56 N5 C48 Sc2 172.29(15)
C56 N5 C48 N6 175.08(13)
C56 N5 C48 C49 -8.1(2)
C59 C60 C61 Sc2 65.86(11)
C59 C60 C61 C62 0.26(18)
C59 C60 C61 C66 -170.44(16)
C60 C59 C63 Sc2 -65.90(12)
C60 C59 C63 C62 0.07(19)
C60 C59 C63 C68 173.73(16)
C60 C61 C62 Sc2 66.30(11)
C60 C61 C62 C63 -0.22(18)
C60 C61 C62 C67 -176.40(16)
C61 C62 C63 Sc2 66.73(11)
C61 C62 C63 C59 0.09(18)
C61 C62 C63 C68 -173.48(16)
C63 C59 C60 Sc2 65.47(12)
C63 C59 C60 C61 -0.21(18)
C63 C59 C60 C65 -175.37(16)
C64 C59 C60 Sc2 -122.04(18)
C64 C59 C60 C61 172.28(17)
C64 C59 C60 C65 -2.9(3)
C64 C59 C63 Sc2 121.98(18)
C64 C59 C63 C62 -172.04(17)
C64 C59 C63 C68 1.6(3)
C65 C60 C61 Sc2 -119.20(18)
C65 C60 C61 C62 175.21(17)
C65 C60 C61 C66 4.5(3)
C66 C61 C62 Sc2 -122.93(16)
C66 C61 C62 C63 170.56(15)
C66 C61 C62 C67 -5.6(3)
C67 C62 C63 Sc2 -117.17(18)
C67 C62 C63 C59 176.19(17)
C67 C62 C63 C68 2.6(3)

loop_
_smtbx_masks_void_nr
_smtbx_masks_void_average_x
_smtbx_masks_void_average_y
_smtbx_masks_void_average_z
_smtbx_masks_void_volume
_smtbx_masks_void_count_electrons
1 -0.021 0.000 0.500 821.3 143.8
